data_4110164
loop_
_publ_author_name
'Shu-Jian Chen'
'Xin-Hao Zhang'
'Xianghua Yu'
'He Qiu'
'Glenn P. A. Yap'
'Ilia A. Guzei'
'Zhenyang Lin'
'Yun-Dong Wu'
'Zi-Ling Xue'

_publ_contact_author_address
;
Department of Chemistry
University of Wisconsin-Madison
1101 University Ave
Madison, WI  53706
USA
;
_publ_contact_author_email iguzei@chem.wisc.edu
_publ_contact_author_fax 608-262-0381
_publ_contact_author_name
;
Guzei, Ilia A. 
;
_publ_contact_author_phone 608-263-4694
_publ_section_title
;
 Reaction of Ta(NMe2)5 with O2: Formation of Aminoxy and Unusual
 (Aminomethyl)amide Oxo Complexes and Theoretical Studies of the
 Mechanistic Pathways
;
_journal_name_full 'Journal of the American Chemical Society'
_journal_page_first 14408
_journal_page_last 14421
_journal_paper_doi 10.1021/ja075076a
_journal_volume 129
_journal_year 2007
_chemical_formula_sum 'C10 H30 N5 O2 Ta'
_chemical_formula_weight 433.34
_chemical_name_common tantalum
_chemical_name_systematic
; 
tantalum amide hydroamide
;
_space_group_IT_number 14
_symmetry_cell_setting monoclinic
_symmetry_space_group_name_Hall '-P 2yn'
_symmetry_space_group_name_H-M 'P 1 21/n 1'
_atom_sites_solution_hydrogens geom
_atom_sites_solution_primary direct
_atom_sites_solution_secondary difmap
_audit_creation_method SHELXL-97
_cell_angle_alpha 90.00
_cell_angle_beta 99.880(18)
_cell_angle_gamma 90.00
_cell_formula_units_Z 4
_cell_length_a 8.273(9)
_cell_length_b 13.077(14)
_cell_length_c 16.250(17)
_cell_measurement_temperature 173(2)
_cell_volume 1732(3)
_computing_cell_refinement 'SMART, Bruker (2000)'
_computing_data_collection 'SMART, Bruker (2000)'
_computing_data_reduction 'SHELXS-97 (Sheldrick, 1990)'
_computing_molecular_graphics 'SHELXL-97 (Sheldrick, 1997)'
_computing_publication_material 'SHELXTL, Bruker (2000)'
_computing_structure_refinement 'SHELXL-97 (Sheldrick, 1997)'
_computing_structure_solution 'SHELXS-97 (Sheldrick, 1990)'
_diffrn_ambient_temperature 173(2)
_diffrn_measured_fraction_theta_full 0.970
_diffrn_measured_fraction_theta_max 0.970
_diffrn_measurement_device_type 'CCD area detector'
_diffrn_measurement_method multi-scan
_diffrn_radiation_monochromator graphite
_diffrn_radiation_source 'fine-focus sealed tube'
_diffrn_radiation_type MoK\a
_diffrn_radiation_wavelength 0.71073
_diffrn_reflns_av_R_equivalents 0.0372
_diffrn_reflns_av_sigmaI/netI 0.0274
_diffrn_reflns_limit_h_max 10
_diffrn_reflns_limit_h_min -10
_diffrn_reflns_limit_k_max 17
_diffrn_reflns_limit_k_min -17
_diffrn_reflns_limit_l_max 21
_diffrn_reflns_limit_l_min -21
_diffrn_reflns_number 18076
_diffrn_reflns_theta_full 28.29
_diffrn_reflns_theta_max 28.29
_diffrn_reflns_theta_min 2.01
_exptl_absorpt_coefficient_mu 6.350
_exptl_absorpt_correction_T_max 0.5162
_exptl_absorpt_correction_T_min 0.2997
_exptl_absorpt_correction_type multi-scan
_exptl_absorpt_process_details 'SADABS, Bruker (2000)'
_exptl_crystal_colour colorless
_exptl_crystal_density_diffrn 1.662
_exptl_crystal_description needle
_exptl_crystal_F_000 856
_exptl_crystal_size_max 0.25
_exptl_crystal_size_mid 0.14
_exptl_crystal_size_min 0.12
_refine_diff_density_max 1.128
_refine_diff_density_min -2.190
_refine_diff_density_rms 0.247
_refine_ls_extinction_method none
_refine_ls_goodness_of_fit_ref 1.167
_refine_ls_hydrogen_treatment mixed
_refine_ls_matrix_type full
_refine_ls_number_parameters 173
_refine_ls_number_reflns 4170
_refine_ls_number_restraints 0
_refine_ls_restrained_S_all 1.167
_refine_ls_R_factor_all 0.0360
_refine_ls_R_factor_gt 0.0248
_refine_ls_shift/su_max 0.001
_refine_ls_shift/su_mean 0.000
_refine_ls_structure_factor_coef Fsqd
_refine_ls_weighting_details 'calc w=1/[\s^2^(Fo^2^)+(0.0111P)^2^+17.7368P] where P=(Fo^2^+2Fc^2^)/3'
_refine_ls_weighting_scheme calc
_refine_ls_wR_factor_gt 0.0620
_refine_ls_wR_factor_ref 0.0882
_reflns_number_gt 3611
_reflns_number_total 4170
_reflns_threshold_expression >2sigma(I)
_cod_data_source_file ja075076asi20070709_042602.cif
_cod_data_source_block mota
_cod_database_code 4110164

loop_
_symmetry_equiv_pos_as_xyz
'x, y, z'
'-x+1/2, y+1/2, -z+1/2'
'-x, -y, -z'
'x-1/2, -y-1/2, z-1/2'

loop_
_atom_site_label
_atom_site_type_symbol
_atom_site_fract_x
_atom_site_fract_y
_atom_site_fract_z
_atom_site_U_iso_or_equiv
_atom_site_adp_type
_atom_site_occupancy
_atom_site_symmetry_multiplicity
_atom_site_calc_flag
_atom_site_refinement_flags
C1 C 0.7901(10) 0.1733(6) 0.0704(5) 0.0472(19) Uani 1 1 d .
H1A H 0.7256 0.1268 0.0304 0.071 Uiso 1 1 calc R
H1B H 0.8329 0.1361 0.1219 0.071 Uiso 1 1 calc R
H1C H 0.8817 0.2010 0.0463 0.071 Uiso 1 1 calc R
C2 C 0.6632(11) 0.3297(6) 0.0205(4) 0.0469(19) Uani 1 1 d .
H2A H 0.7566 0.3769 0.0270 0.070 Uiso 1 1 calc R
H2B H 0.5618 0.3685 0.0204 0.070 Uiso 1 1 calc R
H2C H 0.6563 0.2925 -0.0323 0.070 Uiso 1 1 calc R
C3 C 0.3281(8) 0.4050(5) 0.1177(5) 0.0392(16) Uani 1 1 d .
H3A H 0.2571 0.4452 0.1478 0.059 Uiso 1 1 calc R
H3B H 0.2822 0.3362 0.1070 0.059 Uiso 1 1 calc R
H3C H 0.3353 0.4385 0.0645 0.059 Uiso 1 1 calc R
C4 C 0.5602(9) 0.5009(5) 0.1818(5) 0.0397(16) Uani 1 1 d .
H4A H 0.6475 0.5097 0.1486 0.060 Uiso 1 1 calc R
H4B H 0.6062 0.5083 0.2412 0.060 Uiso 1 1 calc R
H4C H 0.4754 0.5529 0.1657 0.060 Uiso 1 1 calc R
C5 C 0.4354(11) 0.3453(6) 0.3494(5) 0.0481(19) Uani 1 1 d .
H5A H 0.3439 0.3132 0.3708 0.072 Uiso 1 1 calc R
H5B H 0.3924 0.3939 0.3051 0.072 Uiso 1 1 calc R
H5C H 0.5056 0.3815 0.3948 0.072 Uiso 1 1 calc R
C6 C 0.5723(10) 0.1867(6) 0.3783(4) 0.0411(17) Uani 1 1 d .
H6A H 0.6274 0.2163 0.4311 0.062 Uiso 1 1 calc R
H6B H 0.6460 0.1380 0.3577 0.062 Uiso 1 1 calc R
H6C H 0.4725 0.1512 0.3873 0.062 Uiso 1 1 calc R
C7 C 0.9670(8) 0.3708(5) 0.2140(5) 0.0371(15) Uani 1 1 d .
H7A H 1.0756 0.3583 0.2474 0.056 Uiso 1 1 calc R
H7B H 0.9533 0.4442 0.2026 0.056 Uiso 1 1 calc R
H7C H 0.9570 0.3334 0.1611 0.056 Uiso 1 1 calc R
C8 C 0.8790(9) 0.3715(6) 0.3484(4) 0.0400(16) Uani 1 1 d .
H8A H 0.7888 0.3536 0.3777 0.060 Uiso 1 1 calc R
H8B H 0.8938 0.4458 0.3493 0.060 Uiso 1 1 calc R
H8C H 0.9802 0.3386 0.3762 0.060 Uiso 1 1 calc R
C9 C 0.3561(10) 0.1255(6) 0.0681(5) 0.0449(18) Uani 1 1 d .
H9A H 0.4518 0.1318 0.0404 0.067 Uiso 1 1 calc R
H9B H 0.2660 0.1672 0.0385 0.067 Uiso 1 1 calc R
H9C H 0.3216 0.0538 0.0676 0.067 Uiso 1 1 calc R
C10 C 0.2660(9) 0.1331(6) 0.1990(5) 0.0430(17) Uani 1 1 d .
H10A H 0.1709 0.1773 0.1808 0.064 Uiso 1 1 calc R
H10B H 0.3039 0.1420 0.2591 0.064 Uiso 1 1 calc R
H10C H 0.2346 0.0616 0.1875 0.064 Uiso 1 1 calc R
N1 N 0.6855(7) 0.2574(4) 0.0895(3) 0.0302(11) Uani 1 1 d .
N2 N 0.4870(6) 0.3979(4) 0.1666(3) 0.0272(11) Uani 1 1 d .
N3 N 0.5289(6) 0.2685(4) 0.3165(3) 0.0264(10) Uani 1 1 d .
N4 N 0.8398(6) 0.3357(4) 0.2605(3) 0.0268(10) Uani 1 1 d .
N5 N 0.3984(7) 0.1605(4) 0.1536(3) 0.0291(11) Uani 1 1 d .
O1 O 0.8323(5) 0.2251(3) 0.2600(3) 0.0299(9) Uani 1 1 d .
O2 O 0.5537(6) 0.1148(3) 0.1930(3) 0.0330(10) Uani 1 1 d .
Ta1 Ta 0.60615(3) 0.265281(17) 0.202243(14) 0.02106(8) Uani 1 1 d .

loop_
_atom_site_aniso_label
_atom_site_aniso_U_11
_atom_site_aniso_U_22
_atom_site_aniso_U_33
_atom_site_aniso_U_23
_atom_site_aniso_U_13
_atom_site_aniso_U_12
C1 0.062(5) 0.044(4) 0.042(4) -0.008(3) 0.027(4) 0.006(4)
C2 0.072(6) 0.042(4) 0.033(4) 0.009(3) 0.025(4) 0.003(4)
C3 0.033(3) 0.030(3) 0.053(4) 0.011(3) 0.003(3) 0.002(3)
C4 0.048(4) 0.019(3) 0.052(4) 0.004(3) 0.007(3) 0.002(3)
C5 0.060(5) 0.052(5) 0.037(4) 0.002(3) 0.024(4) 0.015(4)
C6 0.063(5) 0.035(4) 0.029(3) 0.007(3) 0.015(3) -0.002(3)
C7 0.030(3) 0.034(4) 0.048(4) 0.003(3) 0.010(3) -0.005(3)
C8 0.047(4) 0.037(4) 0.032(3) -0.002(3) -0.004(3) -0.004(3)
C9 0.051(4) 0.039(4) 0.039(4) -0.005(3) -0.008(3) -0.011(3)
C10 0.037(4) 0.035(4) 0.056(5) 0.007(3) 0.006(3) -0.013(3)
N1 0.038(3) 0.030(3) 0.024(2) 0.001(2) 0.010(2) 0.004(2)
N2 0.027(3) 0.022(2) 0.033(3) 0.004(2) 0.006(2) 0.002(2)
N3 0.031(3) 0.026(3) 0.024(2) 0.0024(19) 0.010(2) 0.003(2)
N4 0.030(3) 0.019(2) 0.031(3) 0.0007(19) 0.007(2) 0.001(2)
N5 0.034(3) 0.023(3) 0.029(3) 0.003(2) 0.001(2) -0.004(2)
O1 0.032(2) 0.019(2) 0.038(2) 0.0027(17) 0.0018(19) 0.0013(17)
O2 0.045(3) 0.021(2) 0.033(2) 0.0036(17) 0.008(2) 0.0039(19)
Ta1 0.02594(13) 0.01691(12) 0.02136(12) 0.00073(8) 0.00703(8) -0.00047(9)

loop_
_atom_type_symbol
_atom_type_description
_atom_type_scat_dispersion_real
_atom_type_scat_dispersion_imag
_atom_type_scat_source
C C 0.0033 0.0016 'International Tables Vol C Tables 4.2.6.8 and 6.1.1.4'
H H 0.0000 0.0000 'International Tables Vol C Tables 4.2.6.8 and 6.1.1.4'
N N 0.0061 0.0033 'International Tables Vol C Tables 4.2.6.8 and 6.1.1.4'
O O 0.0106 0.0060 'International Tables Vol C Tables 4.2.6.8 and 6.1.1.4'
Ta Ta -0.7052 6.5227 'International Tables Vol C Tables 4.2.6.8 and 6.1.1.4'

loop_
_geom_angle_atom_site_label_1
_geom_angle_atom_site_label_2
_geom_angle_atom_site_label_3
_geom_angle
C2 N1 C1 109.0(6)
C2 N1 Ta1 129.7(5)
C1 N1 Ta1 121.2(4)
C3 N2 C4 110.3(5)
C3 N2 Ta1 125.1(4)
C4 N2 Ta1 124.4(4)
C5 N3 C6 110.0(5)
C5 N3 Ta1 128.5(4)
C6 N3 Ta1 121.5(4)
O1 N4 C7 110.1(5)
O1 N4 C8 108.7(5)
C7 N4 C8 109.8(5)
O1 N4 Ta1 63.0(3)
C7 N4 Ta1 124.3(4)
C8 N4 Ta1 125.1(4)
C9 N5 O2 110.0(5)
C9 N5 C10 109.1(6)
O2 N5 C10 110.8(5)
C9 N5 Ta1 125.4(4)
O2 N5 Ta1 62.0(3)
C10 N5 Ta1 124.6(4)
N4 O1 Ta1 77.1(3)
N5 O2 Ta1 78.2(3)
O1 Ta1 O2 87.17(18)
O1 Ta1 N2 136.32(19)
O2 Ta1 N2 136.5(2)
O1 Ta1 N1 89.4(2)
O2 Ta1 N1 89.0(2)
N2 Ta1 N1 90.1(2)
O1 Ta1 N3 89.5(2)
O2 Ta1 N3 89.46(19)
N2 Ta1 N3 91.7(2)
N1 Ta1 N3 178.2(2)
O1 Ta1 N4 39.85(18)
O2 Ta1 N4 127.02(19)
N2 Ta1 N4 96.5(2)
N1 Ta1 N4 90.7(2)
N3 Ta1 N4 89.4(2)
O1 Ta1 N5 127.00(19)
O2 Ta1 N5 39.83(19)
N2 Ta1 N5 96.7(2)
N1 Ta1 N5 89.9(2)
N3 Ta1 N5 89.6(2)
N4 Ta1 N5 166.82(19)

loop_
_geom_bond_atom_site_label_1
_geom_bond_atom_site_label_2
_geom_bond_distance
C1 N1 1.465(9)
C2 N1 1.453(8)
C3 N2 1.417(8)
C4 N2 1.481(8)
C5 N3 1.426(8)
C6 N3 1.468(8)
C7 N4 1.470(8)
C8 N4 1.485(8)
C9 N5 1.446(8)
C10 N5 1.467(9)
N1 Ta1 2.052(5)
N2 Ta1 2.029(5)
N3 Ta1 2.065(5)
N4 O1 1.448(6)
N4 Ta1 2.203(5)
N5 O2 1.462(7)
N5 Ta1 2.234(5)
O1 Ta1 2.014(5)
O2 Ta1 2.016(5)
